data_7126907
loop_
_publ_author_name
'Ou, Xiao'
'Li, Xizhen'
'Rong, Haowei'
'Yu, Lian'
'Lu, Ming'

_publ_section_title
;
 A general method for cultivating single crystals from melt microdroplets.
;
_journal_issue 69
_journal_name_full 'Chemical communications (Cambridge, England)'
_journal_page_first 9950
_journal_page_last 9953
_journal_paper_doi 10.1039/d0cc03157g
_journal_volume 56
_journal_year 2020
_chemical_formula_moiety 'C21 H26 N2 O7'
_chemical_formula_sum 'C21 H26 N2 O7'
_chemical_formula_weight 418.44
_chemical_melting_point 399
_chemical_name_common Nimodipine
_space_group_crystal_system monoclinic
_space_group_IT_number 14
_space_group_name_Hall '-P 2ybc'
_space_group_name_H-M_alt 'P 1 21/c 1'
_atom_sites_solution_hydrogens geom
_atom_sites_solution_primary dual
_audit_creation_date 2020-06-15
_audit_creation_method
;
Olex2 1.3
(compiled 2020.02.04 svn.rd84adfe8 for OlexSys, GUI svn.r6032)
;
_audit_update_record
;
2020-06-15 deposited with the CCDC.	2020-07-13 downloaded from the CCDC.
;
_cell_angle_alpha 90
_cell_angle_beta 104.3000(10)
_cell_angle_gamma 90
_cell_formula_units_Z 4
_cell_length_a 13.76260(10)
_cell_length_b 10.72760(10)
_cell_length_c 14.78350(10)
_cell_measurement_reflns_used 30153
_cell_measurement_temperature 100.00(10)
_cell_measurement_theta_max 76.8510
_cell_measurement_theta_min 3.1010
_cell_volume 2115.00(3)
_computing_cell_refinement 'CrysAlisPro 1.171.40.54a (Rigaku OD, 2019)'
_computing_data_collection 'CrysAlisPro 1.171.40.54a (Rigaku OD, 2019)'
_computing_data_reduction 'CrysAlisPro 1.171.40.54a (Rigaku OD, 2019)'
_computing_molecular_graphics 'Olex2 1.3 (Dolomanov et al., 2009)'
_computing_publication_material 'Olex2 1.3 (Dolomanov et al., 2009)'
_computing_structure_refinement 'SHELXL 2018/3 (Sheldrick, 2015)'
_computing_structure_solution 'SHELXT 2018/2 (Sheldrick, 2018)'
_diffrn_ambient_environment N~2~
_diffrn_ambient_temperature 100.00(10)
_diffrn_detector 'CCD plate'
_diffrn_detector_area_resol_mean 10.0000
_diffrn_detector_type HyPix
_diffrn_measured_fraction_theta_full 1.000
_diffrn_measured_fraction_theta_max 0.990
_diffrn_measurement_details
;
List of Runs (angles in degrees, time in seconds):

  # Type    Start    End  Width  t~exp~   \w     \q     \k     \f   Frames
#--------------------------------------------------------------------------
  1  \w    -74.00  27.00   0.50    0.05    --  -46.37  85.00  -5.00  202
  2  \w    -25.00  74.00   0.50    0.05    --   46.37 -85.00-124.00  198
  3  \w   -127.00 -27.00   0.50    0.05    -- -100.00  85.00  -5.00  200
  4  \w   -173.00 -77.00   0.50    0.05    -- -100.00 -85.00-124.00  192
  5  \w     34.00 135.00   0.50    0.05    --  107.00 -85.00-124.00  202
  6  \w   -118.00 -71.00   0.50    0.05    --  -46.37-125.00  60.00   94
  7  \w    -62.00  27.00   0.50    0.05    --  -46.37  57.00 -60.00  178
  8  \w   -118.00 -23.00   0.50    0.05    --  -46.37 -77.00-180.00  190
  9  \w   -118.00 -71.00   0.50    0.05    --  -46.37-125.00  30.00   94
 10  \w     31.00 122.00   0.50    0.05    --   46.37  19.00-120.00  182
 11  \w   -172.00 -85.00   0.50    0.05    -- -100.00 -45.00 -60.00  174
 12  \w   -175.00 -82.00   0.50    0.05    -- -100.00 -15.00 120.00  186
 13  \w   -173.00 -81.00   0.50    0.05    -- -100.00 -94.00 -60.00  184
 14  \w     32.00 123.00   0.50    0.05    --  107.00 -30.00  90.00  182
 15  \w     90.00 178.00   0.50    0.05    --  107.00  61.00 -60.00  176
 16  \w     34.00 117.00   0.50    0.05    --  107.00-125.00-120.00  166
 17  \w     34.00 117.00   0.50    0.05    --  107.00-125.00 -90.00  166
 18  \w     35.00 122.00   0.50    0.05    --  107.00 -45.00  90.00  174
 19  \w     31.00 125.00   0.50    0.05    --  107.00 -15.00-180.00  188
 20  \w     32.00 123.00   0.50    0.05    --  107.00 -30.00-150.00  182
 21  \w     93.00 178.00   0.50    0.05    --  107.00  45.00 120.00  170
 22  \w     34.00 117.00   0.50    0.05    --  107.00-125.00  90.00  166
 23  \w     93.00 178.00   0.50    0.05    --  107.00  45.00  60.00  170
 24  \w     35.00 122.00   0.50    0.05    --  107.00 -45.00-120.00  174
 25  \w     92.00 178.00   0.50    0.05    --  107.00  30.00 -30.00  172
 26  \w     34.00 109.00   0.50    0.05    --  107.00 -94.00 120.00  150
 27  \w     34.00 109.00   0.50    0.05    --  107.00 -94.00 -30.00  150
 28  \w     93.00 178.00   0.50    0.05    --  107.00  45.00 150.00  170
 29  \w     34.00 109.00   0.50    0.05    --  107.00 -94.00 -90.00  150
 30  \w     34.00 117.00   0.50    0.05    --  107.00-125.00  60.00  166
 31  \w     81.00 178.00   0.50    0.05    --  107.00  85.00  -5.00  194
 32  \w   -118.00 -23.00   0.50    0.05    --  -46.37 -77.00   0.00  190
;
_diffrn_measurement_device 'four-circle diffractometer'
_diffrn_measurement_device_type 'XtaLAB Synergy R, DW system, HyPix'
_diffrn_measurement_method '\w scans'
_diffrn_orient_matrix_type 'CrysAlisPro convention (1999,Acta A55,543-557)'
_diffrn_orient_matrix_UB_11 -0.0974466000
_diffrn_orient_matrix_UB_12 -0.0546445000
_diffrn_orient_matrix_UB_13 -0.0619603000
_diffrn_orient_matrix_UB_21 -0.0582981000
_diffrn_orient_matrix_UB_22 0.1151953000
_diffrn_orient_matrix_UB_23 0.0196937000
_diffrn_orient_matrix_UB_31 0.0212215000
_diffrn_orient_matrix_UB_32 0.0658411000
_diffrn_orient_matrix_UB_33 -0.0857604000
_diffrn_radiation_monochromator mirror
_diffrn_radiation_probe x-ray
_diffrn_radiation_type 'Cu K\a'
_diffrn_radiation_wavelength 1.54184
_diffrn_reflns_av_R_equivalents 0.0458
_diffrn_reflns_av_unetI/netI 0.0195
_diffrn_reflns_Laue_measured_fraction_full 1.000
_diffrn_reflns_Laue_measured_fraction_max 0.990
_diffrn_reflns_limit_h_max 17
_diffrn_reflns_limit_h_min -17
_diffrn_reflns_limit_k_max 13
_diffrn_reflns_limit_k_min -13
_diffrn_reflns_limit_l_max 16
_diffrn_reflns_limit_l_min -18
_diffrn_reflns_number 40061
_diffrn_reflns_point_group_measured_fraction_full 1.000
_diffrn_reflns_point_group_measured_fraction_max 0.990
_diffrn_reflns_theta_full 67.684
_diffrn_reflns_theta_max 76.841
_diffrn_reflns_theta_min 3.314
_diffrn_source 'Rotating-anode X-ray tube'
_diffrn_source_type 'Rigaku (Cu) X-ray Source'
_exptl_absorpt_coefficient_mu 0.828
_exptl_absorpt_correction_T_max 1.00000
_exptl_absorpt_correction_T_min 0.74365
_exptl_absorpt_correction_type multi-scan
_exptl_absorpt_process_details
;
CrysAlisPro 1.171.40.54a (Rigaku Oxford Diffraction, 2019)
Empirical absorption correction using spherical harmonics,
 implemented in SCALE3 ABSPACK scaling algorithm.
;
_exptl_crystal_colour colourless
_exptl_crystal_density_diffrn 1.314
_exptl_crystal_description block
_exptl_crystal_F_000 888
_exptl_crystal_recrystallization_method 'From the Melt'
_refine_diff_density_max 0.310
_refine_diff_density_min -0.420
_refine_diff_density_rms 0.116
_refine_ls_extinction_method none
_refine_ls_goodness_of_fit_ref 1.046
_refine_ls_hydrogen_treatment constr
_refine_ls_matrix_type full
_refine_ls_number_parameters 276
_refine_ls_number_reflns 4421
_refine_ls_number_restraints 0
_refine_ls_restrained_S_all 1.046
_refine_ls_R_factor_all 0.0456
_refine_ls_R_factor_gt 0.0447
_refine_ls_shift/su_max 0.000
_refine_ls_shift/su_mean 0.000
_refine_ls_structure_factor_coef Fsqd
_refine_ls_weighting_details 'w=1/[\s^2^(Fo^2^)+(0.0594P)^2^+1.0342P] where P=(Fo^2^+2Fc^2^)/3'
_refine_ls_weighting_scheme calc
_refine_ls_wR_factor_gt 0.1136
_refine_ls_wR_factor_ref 0.1143
_reflns_Friedel_coverage 0.000
_reflns_number_gt 4265
_reflns_number_total 4421
_reflns_threshold_expression 'I > 2\s(I)'
_cod_data_source_file d0cc03157g2.cif
_cod_data_source_block Nimodipine-100k-HWRong
_cod_depositor_comments
;
The following automatic conversions were performed:

data item '_chemical_melting_point' value '399K' was changed to '399'
-- the value should be numeric and without a unit designator.

Automatic conversion script
Id: cif_fix_values 7556 2019-12-06 15:28:31Z antanas 

 Adding full bibliography for 7126896--7126915.cif.
;
_cod_database_code 7126907
_shelx_shelxl_version_number 2018/3
_shelx_space_group_comment
;
The symmetry employed for this shelxl refinement is uniquely defined
by the following loop, which should always be used as a source of
symmetry information in preference to the above space-group names.
They are only intended as comments.
;
_reflns_odcompleteness_completeness 100.00
_reflns_odcompleteness_iscentric 1
_reflns_odcompleteness_theta 71.98
_olex2_refinement_description
;
1. Fixed Uiso
 At 1.2 times of:
  All C(H) groups, All C(H,H) groups, All N(H) groups
 At 1.5 times of:
  All C(H,H,H) groups
2.a Ternary CH refined with riding coordinates:
 C00G(H00G), C00R(H00R)
2.b Secondary CH2 refined with riding coordinates:
 C00I(H00A,H00C), C00J(H00E,H00F)
2.c Aromatic/amide H refined with riding coordinates:
 N006(H006), C00B(H00B), C00D(H00D), C00O(H00O), C00P(H00P)
2.d Idealised Me refined as rotating group:
 C00M(H00H,H00I,H00J), C00Q(H00K,H00L,H00M), C00S(H00N,H00Q,H00S), C00T(H00T,
 H00U,H00V), C00U(H00W,H00X,H00Y)
;
_olex2_submission_special_instructions 'No special instructions were received'
_oxdiff_exptl_absorpt_empirical_details
;
Empirical correction (ABSPACK) includes:
- Absorption correction using spherical harmonics
- Frame scaling
;
_oxdiff_exptl_absorpt_empirical_full_max 1.617
_oxdiff_exptl_absorpt_empirical_full_min 0.583

loop_
_space_group_symop_operation_xyz
'x, y, z'
'-x, y+1/2, -z+1/2'
'-x, -y, -z'
'x, -y-1/2, z-1/2'

loop_
_atom_site_label
_atom_site_type_symbol
_atom_site_fract_x
_atom_site_fract_y
_atom_site_fract_z
_atom_site_U_iso_or_equiv
_atom_site_adp_type
_atom_site_occupancy
_atom_site_site_symmetry_order
_atom_site_calc_flag
_atom_site_refinement_flags_posn
_atom_site_refinement_flags_adp
_atom_site_refinement_flags_occupancy
_atom_site_disorder_assembly
_atom_site_disorder_group
O001 O 0.73535(6) 0.77656(8) 0.36717(6) 0.0214(2) Uani 1 1 d . . . . .
O002 O 0.82680(6) 0.36067(8) 0.42867(7) 0.0246(2) Uani 1 1 d . . . . .
O003 O 0.72059(7) 0.89545(9) 0.18964(6) 0.0259(2) Uani 1 1 d . . . . .
O004 O 0.72103(7) 0.20132(9) 0.42938(8) 0.0321(2) Uani 1 1 d . . . . .
O005 O 0.58234(7) 0.85435(9) 0.36292(8) 0.0324(2) Uani 1 1 d . . . . .
N006 N 0.48723(8) 0.47265(10) 0.35040(7) 0.0208(2) Uani 1 1 d . . . . .
H006 H 0.425037 0.451590 0.334478 0.025 Uiso 1 1 calc R U . . .
O007 O 0.95127(9) 0.53213(10) 0.08492(8) 0.0395(3) Uani 1 1 d . . . . .
O1 O 0.99450(8) 0.59302(14) 0.22836(8) 0.0481(3) Uani 1 1 d . . . . .
N009 N 0.93176(9) 0.55412(11) 0.15986(9) 0.0297(3) Uani 1 1 d . . . . .
C00A C 0.71246(9) 0.52904(10) 0.26462(8) 0.0176(2) Uani 1 1 d . . . . .
C00B C 0.80960(9) 0.54765(11) 0.25590(9) 0.0206(2) Uani 1 1 d . . . . .
H00B H 0.860858 0.568052 0.307692 0.025 Uiso 1 1 calc R U . . .
C00C C 0.55780(9) 0.37923(11) 0.37510(8) 0.0196(2) Uani 1 1 d . . . . .
C00D C 0.63708(9) 0.50125(11) 0.18474(8) 0.0206(2) Uani 1 1 d . . . . .
H00D H 0.571602 0.490254 0.189787 0.025 Uiso 1 1 calc R U . . .
C00E C 0.65604(9) 0.40677(11) 0.38605(8) 0.0182(2) Uani 1 1 d . . . . .
C00F C 0.60739(9) 0.63251(11) 0.36019(8) 0.0178(2) Uani 1 1 d . . . . .
C00G C 0.68814(9) 0.53555(11) 0.36000(8) 0.0172(2) Uani 1 1 d . . . . .
H00G H 0.749097 0.559938 0.406533 0.021 Uiso 1 1 calc R U . . .
C00H C 0.51032(9) 0.59743(11) 0.34968(8) 0.0193(2) Uani 1 1 d . . . . .
C00I C 0.77350(10) 0.89966(11) 0.35570(9) 0.0233(3) Uani 1 1 d . . . . .
H00A H 0.829824 0.918562 0.407837 0.028 Uiso 1 1 calc R U . . .
H00C H 0.721660 0.961409 0.354261 0.028 Uiso 1 1 calc R U . . .
C00J C 0.80622(9) 0.90383(12) 0.26619(9) 0.0236(3) Uani 1 1 d . . . . .
H00E H 0.841634 0.981119 0.262539 0.028 Uiso 1 1 calc R U . . .
H00F H 0.851403 0.835080 0.264155 0.028 Uiso 1 1 calc R U . . .
C00K C 0.73410(9) 0.31116(11) 0.41641(8) 0.0208(2) Uani 1 1 d . . . . .
C00L C 0.82878(10) 0.53523(12) 0.16847(9) 0.0232(3) Uani 1 1 d . . . . .
C00M C 0.51238(10) 0.25546(12) 0.38863(9) 0.0243(3) Uani 1 1 d . . . . .
H00H H 0.505860 0.249141 0.451638 0.036 Uiso 1 1 calc R U . . .
H00I H 0.554834 0.189665 0.376700 0.036 Uiso 1 1 calc R U . . .
H00J H 0.447408 0.248454 0.346197 0.036 Uiso 1 1 calc R U . . .
C00N C 0.63586(9) 0.76493(11) 0.36340(8) 0.0196(2) Uani 1 1 d . . . . .
C00O C 0.65822(10) 0.48976(12) 0.09793(9) 0.0253(3) Uani 1 1 d . . . . .
H00O H 0.606952 0.471426 0.045622 0.030 Uiso 1 1 calc R U . . .
C00P C 0.75530(11) 0.50550(12) 0.08897(9) 0.0258(3) Uani 1 1 d . . . . .
H00P H 0.770635 0.496405 0.031485 0.031 Uiso 1 1 calc R U . . .
C00Q C 0.41984(9) 0.68022(12) 0.33647(9) 0.0254(3) Uani 1 1 d . . . . .
H00K H 0.361872 0.636588 0.301228 0.038 Uiso 1 1 calc R U . . .
H00L H 0.430078 0.754146 0.303419 0.038 Uiso 1 1 calc R U . . .
H00M H 0.409749 0.702814 0.396321 0.038 Uiso 1 1 calc R U . . .
C00R C 0.91160(10) 0.27749(12) 0.46396(12) 0.0318(3) Uani 1 1 d . . . . .
H00R H 0.895422 0.193551 0.438520 0.038 Uiso 1 1 calc R U . . .
C00S C 0.74707(12) 0.88905(17) 0.10267(10) 0.0378(4) Uani 1 1 d . . . . .
H00N H 0.687295 0.887292 0.052765 0.057 Uiso 1 1 calc R U . . .
H00Q H 0.785414 0.814792 0.100675 0.057 Uiso 1 1 calc R U . . .
H00S H 0.786391 0.960755 0.095844 0.057 Uiso 1 1 calc R U . . .
C00T C 0.93295(13) 0.27377(16) 0.56894(13) 0.0449(4) Uani 1 1 d . . . . .
H00T H 0.947484 0.356433 0.593421 0.067 Uiso 1 1 calc R U . . .
H00U H 0.989542 0.220663 0.593136 0.067 Uiso 1 1 calc R U . . .
H00V H 0.875416 0.241855 0.587121 0.067 Uiso 1 1 calc R U . . .
C00U C 0.99744(12) 0.33067(15) 0.42919(16) 0.0488(5) Uani 1 1 d . . . . .
H00W H 0.980067 0.330389 0.362182 0.073 Uiso 1 1 calc R U . . .
H00X H 1.056313 0.280769 0.451946 0.073 Uiso 1 1 calc R U . . .
H00Y H 1.010444 0.414615 0.451377 0.073 Uiso 1 1 calc R U . . .

loop_
_atom_site_aniso_label
_atom_site_aniso_U_11
_atom_site_aniso_U_22
_atom_site_aniso_U_33
_atom_site_aniso_U_23
_atom_site_aniso_U_13
_atom_site_aniso_U_12
O001 0.0227(4) 0.0159(4) 0.0264(4) 0.0000(3) 0.0074(3) -0.0007(3)
O002 0.0195(4) 0.0163(4) 0.0364(5) 0.0036(4) 0.0035(4) 0.0021(3)
O003 0.0204(4) 0.0368(5) 0.0204(4) 0.0011(4) 0.0047(3) 0.0026(4)
O004 0.0259(5) 0.0178(5) 0.0487(6) 0.0090(4) 0.0018(4) -0.0003(4)
O005 0.0238(5) 0.0179(4) 0.0534(6) -0.0035(4) 0.0055(4) 0.0032(4)
N006 0.0177(5) 0.0195(5) 0.0245(5) 0.0003(4) 0.0038(4) -0.0012(4)
O007 0.0483(6) 0.0359(6) 0.0457(6) -0.0082(5) 0.0330(5) -0.0074(5)
O1 0.0238(5) 0.0818(10) 0.0400(6) -0.0020(6) 0.0103(5) -0.0021(5)
N009 0.0298(6) 0.0282(6) 0.0349(6) 0.0005(5) 0.0152(5) 0.0020(5)
C00A 0.0222(6) 0.0113(5) 0.0191(5) 0.0006(4) 0.0047(4) 0.0017(4)
C00B 0.0221(6) 0.0167(5) 0.0223(6) 0.0005(4) 0.0042(5) 0.0020(4)
C00C 0.0232(6) 0.0185(6) 0.0162(5) 0.0004(4) 0.0033(4) -0.0003(4)
C00D 0.0234(6) 0.0163(5) 0.0216(6) -0.0003(4) 0.0043(5) -0.0013(4)
C00E 0.0220(6) 0.0154(5) 0.0166(5) 0.0004(4) 0.0034(4) 0.0000(4)
C00F 0.0206(6) 0.0163(5) 0.0160(5) 0.0002(4) 0.0036(4) 0.0019(4)
C00G 0.0187(5) 0.0149(5) 0.0172(5) 0.0000(4) 0.0029(4) 0.0007(4)
C00H 0.0221(6) 0.0189(6) 0.0167(5) -0.0002(4) 0.0041(4) 0.0018(4)
C00I 0.0270(6) 0.0169(6) 0.0251(6) -0.0017(5) 0.0047(5) -0.0042(5)
C00J 0.0190(6) 0.0244(6) 0.0263(6) 0.0014(5) 0.0035(5) -0.0032(5)
C00K 0.0228(6) 0.0181(6) 0.0200(6) 0.0010(4) 0.0027(4) -0.0004(5)
C00L 0.0262(6) 0.0178(6) 0.0283(6) 0.0002(5) 0.0120(5) 0.0012(5)
C00M 0.0246(6) 0.0208(6) 0.0263(6) 0.0025(5) 0.0041(5) -0.0040(5)
C00N 0.0211(6) 0.0187(6) 0.0176(5) -0.0008(4) 0.0023(4) 0.0011(4)
C00O 0.0329(7) 0.0213(6) 0.0199(6) -0.0025(5) 0.0034(5) -0.0049(5)
C00P 0.0384(7) 0.0201(6) 0.0217(6) -0.0026(5) 0.0125(5) -0.0021(5)
C00Q 0.0212(6) 0.0234(6) 0.0312(7) 0.0002(5) 0.0058(5) 0.0034(5)
C00R 0.0210(6) 0.0163(6) 0.0541(9) 0.0022(6) 0.0017(6) 0.0036(5)
C00S 0.0370(8) 0.0546(10) 0.0243(7) 0.0032(6) 0.0123(6) 0.0052(7)
C00T 0.0371(8) 0.0315(8) 0.0529(10) 0.0074(7) -0.0140(7) 0.0017(7)
C00U 0.0275(7) 0.0264(8) 0.0947(15) 0.0023(8) 0.0195(8) 0.0031(6)

loop_
_atom_type_symbol
_atom_type_description
_atom_type_scat_dispersion_real
_atom_type_scat_dispersion_imag
_atom_type_scat_source
C C 0.0181 0.0091 'International Tables Vol C Tables 4.2.6.8 and 6.1.1.4'
H H 0.0000 0.0000 'International Tables Vol C Tables 4.2.6.8 and 6.1.1.4'
O O 0.0492 0.0322 'International Tables Vol C Tables 4.2.6.8 and 6.1.1.4'
N N 0.0311 0.0180 'International Tables Vol C Tables 4.2.6.8 and 6.1.1.4'

loop_
_geom_angle_atom_site_label_1
_geom_angle_atom_site_label_2
_geom_angle_atom_site_label_3
_geom_angle
_geom_angle_site_symmetry_1
_geom_angle_site_symmetry_3
_geom_angle_publ_flag
C00N O001 C00I 117.98(9) . . ?
C00K O002 C00R 116.90(10) . . ?
C00J O003 C00S 112.08(10) . . ?
C00C N006 H006 118.0 . . ?
C00H N006 H006 118.0 . . ?
C00H N006 C00C 124.01(10) . . ?
O007 N009 O1 122.93(12) . . ?
O007 N009 C00L 118.92(12) . . ?
O1 N009 C00L 118.15(11) . . ?
C00B C00A C00D 118.86(11) . . ?
C00B C00A C00G 120.93(10) . . ?
C00D C00A C00G 120.19(10) . . ?
C00A C00B H00B 120.6 . . ?
C00L C00B C00A 118.78(11) . . ?
C00L C00B H00B 120.6 . . ?
N006 C00C C00M 112.85(10) . . ?
C00E C00C N006 119.32(11) . . ?
C00E C00C C00M 127.81(11) . . ?
C00A C00D H00D 119.4 . . ?
C00O C00D C00A 121.21(12) . . ?
C00O C00D H00D 119.4 . . ?
C00C C00E C00G 120.62(10) . . ?
C00C C00E C00K 121.08(11) . . ?
C00K C00E C00G 118.14(10) . . ?
C00H C00F C00G 120.52(11) . . ?
C00H C00F C00N 121.16(11) . . ?
C00N C00F C00G 118.09(10) . . ?
C00A C00G H00G 108.4 . . ?
C00E C00G C00A 109.50(9) . . ?
C00E C00G H00G 108.4 . . ?
C00F C00G C00A 111.04(9) . . ?
C00F C00G C00E 111.13(9) . . ?
C00F C00G H00G 108.4 . . ?
N006 C00H C00Q 112.98(11) . . ?
C00F C00H N006 119.37(11) . . ?
C00F C00H C00Q 127.65(11) . . ?
O001 C00I H00A 109.9 . . ?
O001 C00I H00C 109.9 . . ?
O001 C00I C00J 109.11(10) . . ?
H00A C00I H00C 108.3 . . ?
C00J C00I H00A 109.9 . . ?
C00J C00I H00C 109.9 . . ?
O003 C00J C00I 109.28(10) . . ?
O003 C00J H00E 109.8 . . ?
O003 C00J H00F 109.8 . . ?
C00I C00J H00E 109.8 . . ?
C00I C00J H00F 109.8 . . ?
H00E C00J H00F 108.3 . . ?
O002 C00K C00E 111.12(10) . . ?
O004 C00K O002 122.11(11) . . ?
O004 C00K C00E 126.76(12) . . ?
C00B C00L N009 118.50(12) . . ?
C00P C00L N009 118.45(11) . . ?
C00P C00L C00B 123.05(12) . . ?
C00C C00M H00H 109.5 . . ?
C00C C00M H00I 109.5 . . ?
C00C C00M H00J 109.5 . . ?
H00H C00M H00I 109.5 . . ?
H00H C00M H00J 109.5 . . ?
H00I C00M H00J 109.5 . . ?
O001 C00N C00F 110.29(10) . . ?
O005 C00N O001 122.18(11) . . ?
O005 C00N C00F 127.53(11) . . ?
C00D C00O H00O 119.9 . . ?
C00P C00O C00D 120.29(12) . . ?
C00P C00O H00O 119.9 . . ?
C00L C00P C00O 117.79(11) . . ?
C00L C00P H00P 121.1 . . ?
C00O C00P H00P 121.1 . . ?
C00H C00Q H00K 109.5 . . ?
C00H C00Q H00L 109.5 . . ?
C00H C00Q H00M 109.5 . . ?
H00K C00Q H00L 109.5 . . ?
H00K C00Q H00M 109.5 . . ?
H00L C00Q H00M 109.5 . . ?
O002 C00R H00R 109.8 . . ?
O002 C00R C00T 108.64(12) . . ?
O002 C00R C00U 105.71(12) . . ?
C00T C00R H00R 109.8 . . ?
C00T C00R C00U 112.96(14) . . ?
C00U C00R H00R 109.8 . . ?
O003 C00S H00N 109.5 . . ?
O003 C00S H00Q 109.5 . . ?
O003 C00S H00S 109.5 . . ?
H00N C00S H00Q 109.5 . . ?
H00N C00S H00S 109.5 . . ?
H00Q C00S H00S 109.5 . . ?
C00R C00T H00T 109.5 . . ?
C00R C00T H00U 109.5 . . ?
C00R C00T H00V 109.5 . . ?
H00T C00T H00U 109.5 . . ?
H00T C00T H00V 109.5 . . ?
H00U C00T H00V 109.5 . . ?
C00R C00U H00W 109.5 . . ?
C00R C00U H00X 109.5 . . ?
C00R C00U H00Y 109.5 . . ?
H00W C00U H00X 109.5 . . ?
H00W C00U H00Y 109.5 . . ?
H00X C00U H00Y 109.5 . . ?

loop_
_geom_bond_atom_site_label_1
_geom_bond_atom_site_label_2
_geom_bond_distance
_geom_bond_site_symmetry_2
_geom_bond_publ_flag
O001 C00I 1.4464(14) . ?
O001 C00N 1.3622(15) . ?
O002 C00K 1.3522(15) . ?
O002 C00R 1.4593(15) . ?
O003 C00J 1.4209(15) . ?
O003 C00S 1.4220(16) . ?
O004 C00K 1.2144(16) . ?
O005 C00N 1.2084(16) . ?
N006 H006 0.8600 . ?
N006 C00C 1.3804(16) . ?
N006 C00H 1.3765(16) . ?
O007 N009 1.2256(16) . ?
O1 N009 1.2302(17) . ?
N009 C00L 1.4680(17) . ?
C00A C00B 1.3888(17) . ?
C00A C00D 1.3980(17) . ?
C00A C00G 1.5292(15) . ?
C00B H00B 0.9300 . ?
C00B C00L 1.3880(17) . ?
C00C C00E 1.3540(17) . ?
C00C C00M 1.5018(17) . ?
C00D H00D 0.9300 . ?
C00D C00O 1.3896(17) . ?
C00E C00G 1.5285(16) . ?
C00E C00K 1.4728(16) . ?
C00F C00G 1.5227(16) . ?
C00F C00H 1.3594(17) . ?
C00F C00N 1.4713(16) . ?
C00G H00G 0.9800 . ?
C00H C00Q 1.5024(17) . ?
C00I H00A 0.9700 . ?
C00I H00C 0.9700 . ?
C00I C00J 1.5000(17) . ?
C00J H00E 0.9700 . ?
C00J H00F 0.9700 . ?
C00L C00P 1.3851(19) . ?
C00M H00H 0.9600 . ?
C00M H00I 0.9600 . ?
C00M H00J 0.9600 . ?
C00O H00O 0.9300 . ?
C00O C00P 1.3852(19) . ?
C00P H00P 0.9300 . ?
C00Q H00K 0.9600 . ?
C00Q H00L 0.9600 . ?
C00Q H00M 0.9600 . ?
C00R H00R 0.9800 . ?
C00R C00T 1.507(2) . ?
C00R C00U 1.512(2) . ?
C00S H00N 0.9600 . ?
C00S H00Q 0.9600 . ?
C00S H00S 0.9600 . ?
C00T H00T 0.9600 . ?
C00T H00U 0.9600 . ?
C00T H00V 0.9600 . ?
C00U H00W 0.9600 . ?
C00U H00X 0.9600 . ?
C00U H00Y 0.9600 . ?

loop_
_geom_torsion_atom_site_label_1
_geom_torsion_atom_site_label_2
_geom_torsion_atom_site_label_3
_geom_torsion_atom_site_label_4
_geom_torsion
_geom_torsion_site_symmetry_1
_geom_torsion_site_symmetry_2
_geom_torsion_site_symmetry_3
_geom_torsion_site_symmetry_4
_geom_torsion_publ_flag
O001 C00I C00J O003 68.55(13) . . . . ?
N006 C00C C00E C00G -7.44(17) . . . . ?
N006 C00C C00E C00K 177.26(10) . . . . ?
O007 N009 C00L C00B 173.31(12) . . . . ?
O007 N009 C00L C00P -6.51(19) . . . . ?
O1 N009 C00L C00B -7.58(19) . . . . ?
O1 N009 C00L C00P 172.60(13) . . . . ?
N009 C00L C00P C00O -179.07(11) . . . . ?
C00A C00B C00L N009 -179.56(11) . . . . ?
C00A C00B C00L C00P 0.26(19) . . . . ?
C00A C00D C00O C00P 0.15(19) . . . . ?
C00B C00A C00D C00O 1.24(18) . . . . ?
C00B C00A C00G C00E -113.81(12) . . . . ?
C00B C00A C00G C00F 123.10(12) . . . . ?
C00B C00L C00P C00O 1.11(19) . . . . ?
C00C N006 C00H C00F 10.18(18) . . . . ?
C00C N006 C00H C00Q -169.97(11) . . . . ?
C00C C00E C00G C00A -100.61(12) . . . . ?
C00C C00E C00G C00F 22.42(15) . . . . ?
C00C C00E C00K O002 -175.93(11) . . . . ?
C00C C00E C00K O004 4.3(2) . . . . ?
C00D C00A C00B C00L -1.42(17) . . . . ?
C00D C00A C00G C00E 64.70(13) . . . . ?
C00D C00A C00G C00F -58.38(14) . . . . ?
C00D C00O C00P C00L -1.30(19) . . . . ?
C00G C00A C00B C00L 177.12(10) . . . . ?
C00G C00A C00D C00O -177.31(11) . . . . ?
C00G C00E C00K O002 8.66(15) . . . . ?
C00G C00E C00K O004 -171.07(12) . . . . ?
C00G C00F C00H N006 7.97(17) . . . . ?
C00G C00F C00H C00Q -171.86(11) . . . . ?
C00G C00F C00N O001 -0.92(14) . . . . ?
C00G C00F C00N O005 179.05(12) . . . . ?
C00H N006 C00C C00E -10.43(18) . . . . ?
C00H N006 C00C C00M 168.33(11) . . . . ?
C00H C00F C00G C00A 99.49(12) . . . . ?
C00H C00F C00G C00E -22.66(15) . . . . ?
C00H C00F C00N O001 -175.42(10) . . . . ?
C00H C00F C00N O005 4.6(2) . . . . ?
C00I O001 C00N O005 -9.66(17) . . . . ?
C00I O001 C00N C00F 170.31(10) . . . . ?
C00K O002 C00R C00T -84.61(14) . . . . ?
C00K O002 C00R C00U 153.89(13) . . . . ?
C00K C00E C00G C00A 74.82(13) . . . . ?
C00K C00E C00G C00F -162.15(10) . . . . ?
C00M C00C C00E C00G 174.00(11) . . . . ?
C00M C00C C00E C00K -1.30(19) . . . . ?
C00N O001 C00I C00J -113.35(11) . . . . ?
C00N C00F C00G C00A -75.05(13) . . . . ?
C00N C00F C00G C00E 162.81(10) . . . . ?
C00N C00F C00H N006 -177.66(10) . . . . ?
C00N C00F C00H C00Q 2.50(19) . . . . ?
C00R O002 C00K O004 -3.65(18) . . . . ?
C00R O002 C00K C00E 176.60(11) . . . . ?
C00S O003 C00J C00I -175.40(11) . . . . ?
